data_4334211
loop_
_publ_author_name
'Gregory Morrison'
'Neel Haldolaarachchige'
'Chih-Wei Chen'
'David P. Young'
'Emilia Morosan'
'Julia Y. Chan'

_publ_section_title
;
 Synthesis, Structure, and Properties of Ln2Ru3Al15 (Ln = Ce, Gd):
 Comparison with LnRu2Al10 and CeRu4(Al,Si)15.58
;
_journal_name_full 'Inorganic Chemistry'
_journal_page_first 3198
_journal_page_last 3206
_journal_paper_doi 10.1021/ic302693n
_journal_volume 52
_journal_year 2013
_chemical_formula_moiety Gd2Ru3.08Al15
_chemical_formula_sum 'Al15 Gd2 Ru3.08'
_chemical_formula_weight 1030.50
_chemical_name_common Gd2Ru3.08Al15
_chemical_name_systematic
;
 ?
;
_space_group_IT_number 193
_symmetry_cell_setting hexagonal
_symmetry_space_group_name_Hall '-P 6c 2'
_symmetry_space_group_name_H-M 'P 63/m c m'
_atom_sites_solution_primary direct
_atom_sites_solution_secondary difmap
_audit_creation_method SHELXL-97
_cell_angle_alpha 90.00
_cell_angle_beta 90.00
_cell_angle_gamma 120.00
_cell_formula_units_Z 4
_cell_length_a 13.0320(10)
_cell_length_b 13.0320(10)
_cell_length_c 9.0590(10)
_cell_measurement_reflns_used 2833
_cell_measurement_temperature 293(2)
_cell_measurement_theta_max 31.00
_cell_measurement_theta_min 1.80
_cell_volume 1332.4(2)
_computing_cell_refinement 'Denzo and Scalepack(Otowinowski & Minor1997)'
_computing_data_collection 'COLLECT (Nonius 1999)'
_computing_data_reduction 'Denzo and Scalepack(Otowinowski & Minor1997)'
_computing_molecular_graphics 'ORTEP-3 for Windows (Farrugia 1997)'
_computing_publication_material 'SHELXL-97 (Sheldrick 1997)'
_computing_structure_refinement 'SHELXL-97 (Sheldrick, 2008)'
_computing_structure_solution 'direct_methods (SIR, Altomare, et al. 1994)'
_diffrn_ambient_temperature 293(2)
_diffrn_measured_fraction_theta_full 0.995
_diffrn_measured_fraction_theta_max 0.995
_diffrn_measurement_device_type 'Nonius KappaCCD (with Oxford Cryostream)'
_diffrn_measurement_method '\w and \f scans'
_diffrn_radiation_monochromator graphite
_diffrn_radiation_source 'fine-focus sealed tube'
_diffrn_radiation_type MoK\a
_diffrn_radiation_wavelength 0.71073
_diffrn_reflns_av_R_equivalents 0.0309
_diffrn_reflns_av_sigmaI/netI 0.0218
_diffrn_reflns_limit_h_max 18
_diffrn_reflns_limit_h_min -18
_diffrn_reflns_limit_k_max 15
_diffrn_reflns_limit_k_min -15
_diffrn_reflns_limit_l_max 13
_diffrn_reflns_limit_l_min -12
_diffrn_reflns_number 4760
_diffrn_reflns_theta_full 30.98
_diffrn_reflns_theta_max 30.98
_diffrn_reflns_theta_min 1.80
_diffrn_standards_number 0
_exptl_absorpt_coefficient_mu 14.184
_exptl_absorpt_correction_T_max 0.653
_exptl_absorpt_correction_T_min 0.606
_exptl_absorpt_correction_type multi-scan
_exptl_absorpt_process_details 'HKL Scalepack (Otowinowski & Minor1997)'
_exptl_crystal_colour grey
_exptl_crystal_density_diffrn 5.137
_exptl_crystal_description polyhedra
_exptl_crystal_F_000 1834
_exptl_crystal_size_max 0.13
_exptl_crystal_size_mid 0.03
_exptl_crystal_size_min 0.03
_refine_diff_density_max 1.803
_refine_diff_density_min -2.134
_refine_diff_density_rms 0.204
_refine_ls_extinction_coef 0.00091(8)
_refine_ls_extinction_expression Fc^*^=kFc[1+0.001xFc^2^\l^3^/sin(2\q)]^-1/4^
_refine_ls_extinction_method SHELXL
_refine_ls_goodness_of_fit_ref 1.091
_refine_ls_matrix_type full
_refine_ls_number_parameters 47
_refine_ls_number_reflns 799
_refine_ls_number_restraints 2
_refine_ls_restrained_S_all 1.089
_refine_ls_R_factor_all 0.0268
_refine_ls_R_factor_gt 0.0218
_refine_ls_shift/su_max 0.000
_refine_ls_shift/su_mean 0.000
_refine_ls_structure_factor_coef Fsqd
_refine_ls_weighting_details 'calc w=1/[\s^2^(Fo^2^)+(0.0247P)^2^+6.3561P] where P=(Fo^2^+2Fc^2^)/3'
_refine_ls_weighting_scheme calc
_refine_ls_wR_factor_gt 0.0527
_refine_ls_wR_factor_ref 0.0548
_reflns_number_gt 703
_reflns_number_total 799
_reflns_threshold_expression >2\s(I)
_cod_data_source_file ic302693n_si_001_2.cif
_cod_data_source_block gd2ru3al15
_cod_database_code 4334211

loop_
_symmetry_equiv_pos_as_xyz
'x, y, z'
'-x, -y, z+1/2'
'-y, x-y, z'
'-x+y, -x, z'
'x-y, x, z+1/2'
'y, -x+y, z+1/2'
'x-y, -y, -z+1/2'
'-x, -x+y, -z+1/2'
'y, x, -z+1/2'
'-y, -x, -z'
'x, x-y, -z'
'-x+y, y, -z'
'-x, -y, -z'
'x, y, -z-1/2'
'y, -x+y, -z'
'x-y, x, -z'
'-x+y, -x, -z-1/2'
'-y, x-y, -z-1/2'
'-x+y, y, z-1/2'
'x, x-y, z-1/2'
'-y, -x, z-1/2'
'y, x, z'
'-x, -x+y, z'
'x-y, -y, z'

loop_
_atom_site_label
_atom_site_type_symbol
_atom_site_fract_x
_atom_site_fract_y
_atom_site_fract_z
_atom_site_U_iso_or_equiv
_atom_site_adp_type
_atom_site_occupancy
_atom_site_symmetry_multiplicity
_atom_site_calc_flag
_atom_site_refinement_flags
Gd1 Gd 0.60675(2) 0.0000 0.2500 0.00804(10) Uani 1 4 d S
Gd2 Gd 0.0000 0.0000 0.2500 0.00738(17) Uiso 0.670(2) 12 d SP
Gd3 Gd 0.0000 0.0000 0.2093(4) 0.00738(17) Uiso 0.1649(11) 6 d SP
Ru1 Ru 0.203187(14) 0.40637(3) 0.0000 0.00588(11) Uani 1 2 d S
Ru2 Ru 0.0000 0.0000 0.0000 0.0196(13) Uani 0.1649(11) 12 d SP
Al1 Al 0.79815(10) 0.0000 0.02826(17) 0.0094(3) Uani 1 2 d S
Al2 Al 0.40949(6) 0.81898(12) 0.0000 0.0085(3) Uani 1 2 d S
Al3 Al 0.16530(13) 0.87973(12) 0.2500 0.0084(3) Uani 1 2 d S
Al4 Al 0.72567(13) 0.47679(12) 0.2500 0.0097(3) Uani 1 2 d S
Al5 Al 0.61650(10) 0.0000 0.89787(17) 0.0084(3) Uani 1 2 d S

loop_
_atom_site_aniso_label
_atom_site_aniso_U_11
_atom_site_aniso_U_22
_atom_site_aniso_U_33
_atom_site_aniso_U_23
_atom_site_aniso_U_13
_atom_site_aniso_U_12
Gd1 0.00763(13) 0.00829(16) 0.00842(17) 0.000 0.000 0.00414(8)
Ru1 0.00576(14) 0.00600(16) 0.00597(18) 0.000 0.00018(10) 0.00300(8)
Ru2 0.0172(17) 0.0172(17) 0.024(3) 0.000 0.000 0.0086(9)
Al1 0.0084(4) 0.0071(6) 0.0124(6) 0.000 -0.0013(4) 0.0035(3)
Al2 0.0070(4) 0.0087(6) 0.0104(6) 0.000 0.0005(4) 0.0043(3)
Al3 0.0099(6) 0.0077(6) 0.0075(6) 0.000 0.000 0.0045(5)
Al4 0.0107(6) 0.0088(6) 0.0077(6) 0.000 0.000 0.0035(5)
Al5 0.0082(4) 0.0075(6) 0.0093(6) 0.000 -0.0003(4) 0.0038(3)

loop_
_atom_type_symbol
_atom_type_description
_atom_type_scat_dispersion_real
_atom_type_scat_dispersion_imag
_atom_type_scat_source
Gd Gd -0.1653 3.9035 'International Tables Vol C Tables 4.2.6.8 and 6.1.1.4'
Ru Ru -1.2594 0.8363 'International Tables Vol C Tables 4.2.6.8 and 6.1.1.4'
Al Al 0.0645 0.0514 'International Tables Vol C Tables 4.2.6.8 and 6.1.1.4'

loop_
_geom_angle_atom_site_label_1
_geom_angle_atom_site_label_2
_geom_angle_atom_site_label_3
_geom_angle
_geom_angle_site_symmetry_1
_geom_angle_site_symmetry_3
Al4 Gd1 Al4 176.53(5) 9_545 4_665
Al4 Gd1 Al3 51.31(4) 9_545 4
Al4 Gd1 Al3 125.21(4) 4_665 4
Al4 Gd1 Al3 125.21(4) 9_545 9
Al4 Gd1 Al3 51.31(4) 4_665 9
Al3 Gd1 Al3 73.90(5) 4 9
Al4 Gd1 Al5 89.931(1) 9_545 14_557
Al4 Gd1 Al5 89.931(1) 4_665 14_557
Al3 Gd1 Al5 88.18(2) 4 14_557
Al3 Gd1 Al5 88.18(2) 9 14_557
Al4 Gd1 Al5 89.931(1) 9_545 1_554
Al4 Gd1 Al5 89.931(1) 4_665 1_554
Al3 Gd1 Al5 88.18(2) 4 1_554
Al3 Gd1 Al5 88.18(2) 9 1_554
Al5 Gd1 Al5 175.44(5) 14_557 1_554
Al4 Gd1 Al1 88.65(2) 9_545 14_556
Al4 Gd1 Al1 88.65(2) 4_665 14_556
Al3 Gd1 Al1 51.51(2) 4 14_556
Al3 Gd1 Al1 51.51(2) 9 14_556
Al5 Gd1 Al1 48.88(4) 14_557 14_556
Al5 Gd1 Al1 126.57(4) 1_554 14_556
Al4 Gd1 Al1 88.65(2) 9_545 .
Al4 Gd1 Al1 88.65(2) 4_665 .
Al3 Gd1 Al1 51.51(2) 4 .
Al3 Gd1 Al1 51.51(2) 9 .
Al5 Gd1 Al1 126.57(4) 14_557 .
Al5 Gd1 Al1 48.88(4) 1_554 .
Al1 Gd1 Al1 77.69(5) 14_556 .
Al4 Gd1 Al5 91.58(2) 9_545 13_656
Al4 Gd1 Al5 91.58(2) 4_665 13_656
Al3 Gd1 Al5 136.55(2) 4 13_656
Al3 Gd1 Al5 136.55(2) 9 13_656
Al5 Gd1 Al5 117.00(3) 14_557 13_656
Al5 Gd1 Al5 67.56(4) 1_554 13_656
Al1 Gd1 Al5 165.88(4) 14_556 13_656
Al1 Gd1 Al5 116.43(4) . 13_656
Al4 Gd1 Al5 91.58(2) 9_545 2_654
Al4 Gd1 Al5 91.58(2) 4_665 2_654
Al3 Gd1 Al5 136.55(2) 4 2_654
Al3 Gd1 Al5 136.55(2) 9 2_654
Al5 Gd1 Al5 67.56(4) 14_557 2_654
Al5 Gd1 Al5 117.00(3) 1_554 2_654
Al1 Gd1 Al5 116.43(4) 14_556 2_654
Al1 Gd1 Al5 165.88(4) . 2_654
Al5 Gd1 Al5 49.44(5) 13_656 2_654
Al4 Gd1 Al2 53.38(2) 9_545 1_545
Al4 Gd1 Al2 128.44(2) 4_665 1_545
Al3 Gd1 Al2 88.01(2) 4 1_545
Al3 Gd1 Al2 134.264(12) 9 1_545
Al5 Gd1 Al2 133.75(2) 14_557 1_545
Al5 Gd1 Al2 48.812(19) 1_554 1_545
Al1 Gd1 Al2 138.33(2) 14_556 1_545
Al1 Gd1 Al2 84.23(2) . 1_545
Al5 Gd1 Al2 48.74(2) 13_656 1_545
Al5 Gd1 Al2 84.58(2) 2_654 1_545
Al4 Gd1 Al2 53.38(2) 9_545 14_546
Al4 Gd1 Al2 128.44(2) 4_665 14_546
Al3 Gd1 Al2 88.01(2) 4 14_546
Al3 Gd1 Al2 134.264(11) 9 14_546
Al5 Gd1 Al2 48.812(19) 14_557 14_546
Al5 Gd1 Al2 133.75(2) 1_554 14_546
Al1 Gd1 Al2 84.23(2) 14_556 14_546
Al1 Gd1 Al2 138.33(2) . 14_546
Al5 Gd1 Al2 84.58(2) 13_656 14_546
Al5 Gd1 Al2 48.74(2) 2_654 14_546
Al2 Gd1 Al2 85.00(3) 1_545 14_546
Gd3 Gd2 Ru2 0.000(1) 14_556 2
Gd3 Gd2 Ru2 180.000(1) 14_556 .
Ru2 Gd2 Ru2 180.0 2 .
Gd3 Gd2 Al3 90.000(1) 14_556 7_665
Ru2 Gd2 Al3 90.0 2 7_665
Ru2 Gd2 Al3 90.0 . 7_665
Gd3 Gd2 Al3 90.000(1) 14_556 3_665
Ru2 Gd2 Al3 90.0 2 3_665
Ru2 Gd2 Al3 90.0 . 3_665
Al3 Gd2 Al3 70.40(5) 7_665 3_665
Gd3 Gd2 Al3 90.0 14_556 9_455
Ru2 Gd2 Al3 90.0 2 9_455
Ru2 Gd2 Al3 90.0 . 9_455
Al3 Gd2 Al3 120.0 7_665 9_455
Al3 Gd2 Al3 49.60(5) 3_665 9_455
Gd3 Gd2 Al3 90.0 14_556 1_545
Ru2 Gd2 Al3 90.0 2 1_545
Ru2 Gd2 Al3 90.0 . 1_545
Al3 Gd2 Al3 49.60(5) 7_665 1_545
Al3 Gd2 Al3 120.0 3_665 1_545
Al3 Gd2 Al3 169.60(5) 9_455 1_545
Gd3 Gd2 Al3 90.000(1) 14_556 8_545
Ru2 Gd2 Al3 90.0 2 8_545
Ru2 Gd2 Al3 90.0 . 8_545
Al3 Gd2 Al3 120.0 7_665 8_545
Al3 Gd2 Al3 169.60(5) 3_665 8_545
Al3 Gd2 Al3 120.0 9_455 8_545
Al3 Gd2 Al3 70.40(5) 1_545 8_545
Gd3 Gd2 Al3 90.000(1) 14_556 4_455
Ru2 Gd2 Al3 90.0 2 4_455
Ru2 Gd2 Al3 90.0 . 4_455
Al3 Gd2 Al3 169.60(5) 7_665 4_455
Al3 Gd2 Al3 120.0 3_665 4_455
Al3 Gd2 Al3 70.40(5) 9_455 4_455
Al3 Gd2 Al3 120.0 1_545 4_455
Al3 Gd2 Al3 49.60(5) 8_545 4_455
Gd3 Gd2 Al1 52.63(3) 14_556 17_666
Ru2 Gd2 Al1 52.63(3) 2 17_666
Ru2 Gd2 Al1 127.37(3) . 17_666
Al3 Gd2 Al1 49.50(2) 7_665 17_666
Al3 Gd2 Al1 49.50(2) 3_665 17_666
Al3 Gd2 Al1 85.867(19) 9_455 17_666
Al3 Gd2 Al1 85.867(19) 1_545 17_666
Al3 Gd2 Al1 136.18(2) 8_545 17_666
Al3 Gd2 Al1 136.18(2) 4_455 17_666
Gd3 Gd2 Al1 127.37(3) 14_556 3_545
Ru2 Gd2 Al1 127.37(3) 2 3_545
Ru2 Gd2 Al1 52.63(3) . 3_545
Al3 Gd2 Al1 85.867(19) 7_665 3_545
Al3 Gd2 Al1 136.18(2) 3_665 3_545
Al3 Gd2 Al1 136.18(2) 9_455 3_545
Al3 Gd2 Al1 49.50(2) 1_545 3_545
Al3 Gd2 Al1 49.50(2) 8_545 3_545
Al3 Gd2 Al1 85.867(19) 4_455 3_545
Al1 Gd2 Al1 133.171(17) 17_666 3_545
Gd3 Gd2 Al1 127.37(3) 14_556 1_455
Ru2 Gd2 Al1 127.37(3) 2 1_455
Ru2 Gd2 Al1 52.63(3) . 1_455
Al3 Gd2 Al1 136.18(2) 7_665 1_455
Al3 Gd2 Al1 85.867(19) 3_665 1_455
Al3 Gd2 Al1 49.50(2) 9_455 1_455
Al3 Gd2 Al1 136.18(2) 1_545 1_455
Al3 Gd2 Al1 85.867(19) 8_545 1_455
Al3 Gd2 Al1 49.50(2) 4_455 1_455
Al1 Gd2 Al1 133.171(17) 17_666 1_455
Al1 Gd2 Al1 86.99(4) 3_545 1_455
Gd3 Gd3 Ru2 180.0 14_556 .
Gd3 Gd3 Ru2 0.0 14_556 2
Ru2 Gd3 Ru2 180.0 . 2
Gd3 Gd3 Al1 121.95(6) 14_556 4_665
Ru2 Gd3 Al1 58.05(6) . 4_665
Ru2 Gd3 Al1 121.95(6) 2 4_665
Gd3 Gd3 Al1 121.95(6) 14_556 3_545
Ru2 Gd3 Al1 58.05(6) . 3_545
Ru2 Gd3 Al1 121.95(6) 2 3_545
Al1 Gd3 Al1 94.59(8) 4_665 3_545
Gd3 Gd3 Al1 121.95(6) 14_556 1_455
Ru2 Gd3 Al1 58.05(6) . 1_455
Ru2 Gd3 Al1 121.95(6) 2 1_455
Al1 Gd3 Al1 94.59(8) 4_665 1_455
Al1 Gd3 Al1 94.59(8) 3_545 1_455
Gd3 Gd3 Al3 83.50(6) 14_556 7_665
Ru2 Gd3 Al3 96.50(6) . 7_665
Ru2 Gd3 Al3 83.50(6) 2 7_665
Al1 Gd3 Al3 51.02(3) 4_665 7_665
Al1 Gd3 Al3 89.05(3) 3_545 7_665
Al1 Gd3 Al3 145.61(8) 1_455 7_665
Gd3 Gd3 Al3 83.50(6) 14_556 3_665
Ru2 Gd3 Al3 96.50(6) . 3_665
Ru2 Gd3 Al3 83.50(6) 2 3_665
Al1 Gd3 Al3 51.02(3) 4_665 3_665
Al1 Gd3 Al3 145.61(8) 3_545 3_665
Al1 Gd3 Al3 89.05(3) 1_455 3_665
Al3 Gd3 Al3 69.89(5) 7_665 3_665
Gd3 Gd3 Al3 83.50(6) 14_556 9_455
Ru2 Gd3 Al3 96.50(6) . 9_455
Ru2 Gd3 Al3 83.50(6) 2 9_455
Al1 Gd3 Al3 89.05(3) 4_665 9_455
Al1 Gd3 Al3 145.61(8) 3_545 9_455
Al1 Gd3 Al3 51.02(3) 1_455 9_455
Al3 Gd3 Al3 118.74(2) 7_665 9_455
Al3 Gd3 Al3 49.26(5) 3_665 9_455
Gd3 Gd3 Al3 83.50(6) 14_556 1_545
Ru2 Gd3 Al3 96.50(6) . 1_545
Ru2 Gd3 Al3 83.50(6) 2 1_545
Al1 Gd3 Al3 89.05(3) 4_665 1_545
Al1 Gd3 Al3 51.02(3) 3_545 1_545
Al1 Gd3 Al3 145.61(8) 1_455 1_545
Al3 Gd3 Al3 49.26(5) 7_665 1_545
Al3 Gd3 Al3 118.74(2) 3_665 1_545
Al3 Gd3 Al3 163.37(9) 9_455 1_545
Gd3 Gd3 Al3 83.50(6) 14_556 8_545
Ru2 Gd3 Al3 96.50(6) . 8_545
Ru2 Gd3 Al3 83.50(6) 2 8_545
Al1 Gd3 Al3 145.61(8) 4_665 8_545
Al1 Gd3 Al3 51.02(3) 3_545 8_545
Al1 Gd3 Al3 89.05(3) 1_455 8_545
Al3 Gd3 Al3 118.74(2) 7_665 8_545
Al3 Gd3 Al3 163.37(9) 3_665 8_545
Al3 Gd3 Al3 118.74(2) 9_455 8_545
Al3 Gd3 Al3 69.89(5) 1_545 8_545
Gd3 Gd3 Al3 83.50(6) 14_556 4_455
Ru2 Gd3 Al3 96.50(6) . 4_455
Ru2 Gd3 Al3 83.50(6) 2 4_455
Al1 Gd3 Al3 145.61(8) 4_665 4_455
Al1 Gd3 Al3 89.05(3) 3_545 4_455
Al1 Gd3 Al3 51.02(3) 1_455 4_455
Al3 Gd3 Al3 163.37(9) 7_665 4_455
Al3 Gd3 Al3 118.74(2) 3_665 4_455
Al3 Gd3 Al3 69.89(5) 9_455 4_455
Al3 Gd3 Al3 118.74(2) 1_545 4_455
Al3 Gd3 Al3 49.26(5) 8_545 4_455
Al2 Ru1 Al2 71.23(6) 4_565 3_665
Al2 Ru1 Al4 68.20(3) 4_565 7_565
Al2 Ru1 Al4 63.58(3) 3_665 7_565
Al2 Ru1 Al4 63.58(3) 4_565 13_665
Al2 Ru1 Al4 68.20(3) 3_665 13_665
Al4 Ru1 Al4 119.71(5) 7_565 13_665
Al2 Ru1 Al3 110.64(3) 4_565 20_565
Al2 Ru1 Al3 118.75(3) 3_665 20_565
Al4 Ru1 Al3 177.16(4) 7_565 20_565
Al4 Ru1 Al3 61.06(4) 13_665 20_565
Al2 Ru1 Al3 118.75(3) 4_565 3_665
Al2 Ru1 Al3 110.64(3) 3_665 3_665
Al4 Ru1 Al3 61.06(4) 7_565 3_665
Al4 Ru1 Al3 177.16(4) 13_665 3_665
Al3 Ru1 Al3 118.32(5) 20_565 3_665
Al2 Ru1 Al1 114.59(4) 4_565 4_665
Al2 Ru1 Al1 171.91(4) 3_665 4_665
Al4 Ru1 Al1 112.50(4) 7_565 4_665
Al4 Ru1 Al1 119.07(4) 13_665 4_665
Al3 Ru1 Al1 65.42(4) 20_565 4_665
Al3 Ru1 Al1 61.92(4) 3_665 4_665
Al2 Ru1 Al1 171.91(4) 4_565 15_565
Al2 Ru1 Al1 114.59(4) 3_665 15_565
Al4 Ru1 Al1 119.07(4) 7_565 15_565
Al4 Ru1 Al1 112.50(4) 13_665 15_565
Al3 Ru1 Al1 61.92(4) 20_565 15_565
Al3 Ru1 Al1 65.42(4) 3_665 15_565
Al1 Ru1 Al1 60.27(5) 4_665 15_565
Al2 Ru1 Al5 62.28(4) 4_565 4_664
Al2 Ru1 Al5 128.46(4) 3_665 4_664
Al4 Ru1 Al5 113.92(5) 7_565 4_664
Al4 Ru1 Al5 72.02(4) 13_665 4_664
Al3 Ru1 Al5 63.47(4) 20_565 4_664
Al3 Ru1 Al5 110.36(4) 3_665 4_664
Al1 Ru1 Al5 59.32(4) 4_665 4_664
Al1 Ru1 Al5 110.09(4) 15_565 4_664
Al2 Ru1 Al5 128.46(4) 4_565 15_566
Al2 Ru1 Al5 62.28(4) 3_665 15_566
Al4 Ru1 Al5 72.02(4) 7_565 15_566
Al4 Ru1 Al5 113.92(5) 13_665 15_566
Al3 Ru1 Al5 110.36(4) 20_565 15_566
Al3 Ru1 Al5 63.47(4) 3_665 15_566
Al1 Ru1 Al5 110.09(4) 4_665 15_566
Al1 Ru1 Al5 59.32(4) 15_565 15_566
Al5 Ru1 Al5 168.94(5) 4_664 15_566
Al2 Ru1 Gd1 66.37(2) 4_565 4_665
Al2 Ru1 Gd1 118.11(2) 3_665 4_665
Al4 Ru1 Gd1 59.89(3) 7_565 4_665
Al4 Ru1 Gd1 123.03(3) 13_665 4_665
Al3 Ru1 Gd1 117.30(3) 20_565 4_665
Al3 Ru1 Gd1 59.80(3) 3_665 4_665
Al1 Ru1 Gd1 61.98(3) 4_665 4_665
Al1 Ru1 Gd1 113.26(3) 15_565 4_665
Al5 Ru1 Gd1 61.69(3) 4_664 4_665
Al5 Ru1 Gd1 117.77(3) 15_566 4_665
Al2 Ru1 Gd1 118.11(2) 4_565 15_565
Al2 Ru1 Gd1 66.37(2) 3_665 15_565
Al4 Ru1 Gd1 123.03(3) 7_565 15_565
Al4 Ru1 Gd1 59.89(3) 13_665 15_565
Al3 Ru1 Gd1 59.80(3) 20_565 15_565
Al3 Ru1 Gd1 117.30(3) 3_665 15_565
Al1 Ru1 Gd1 113.26(3) 4_665 15_565
Al1 Ru1 Gd1 61.98(3) 15_565 15_565
Al5 Ru1 Gd1 117.77(3) 4_664 15_565
Al5 Ru1 Gd1 61.69(3) 15_566 15_565
Gd1 Ru1 Gd1 175.040(15) 4_665 15_565
Gd3 Ru2 Gd3 180.0 . 13
Gd3 Ru2 Gd2 0.0 . .
Gd3 Ru2 Gd2 180.0 13 .
Gd3 Ru2 Gd2 180.0 . 13
Gd3 Ru2 Gd2 0.0 13 13
Gd2 Ru2 Gd2 180.0 . 13
Gd3 Ru2 Gd3 0.0 . 14_556
Gd3 Ru2 Gd3 180.0 13 14_556
Gd2 Ru2 Gd3 0.0 . 14_556
Gd2 Ru2 Gd3 180.0 13 14_556
Gd3 Ru2 Gd3 180.0 . 2_554
Gd3 Ru2 Gd3 0.0 13 2_554
Gd2 Ru2 Gd3 180.0 . 2_554
Gd2 Ru2 Gd3 0.0 13 2_554
Gd3 Ru2 Gd3 180.0 14_556 2_554
Gd3 Ru2 Al1 84.44(3) . 4_665
Gd3 Ru2 Al1 95.56(3) 13 4_665
Gd2 Ru2 Al1 84.44(3) . 4_665
Gd2 Ru2 Al1 95.56(3) 13 4_665
Gd3 Ru2 Al1 84.44(3) 14_556 4_665
Gd3 Ru2 Al1 95.56(3) 2_554 4_665
Gd3 Ru2 Al1 95.56(3) . 16_445
Gd3 Ru2 Al1 84.44(3) 13 16_445
Gd2 Ru2 Al1 95.56(3) . 16_445
Gd2 Ru2 Al1 84.44(3) 13 16_445
Gd3 Ru2 Al1 95.56(3) 14_556 16_445
Gd3 Ru2 Al1 84.44(3) 2_554 16_445
Al1 Ru2 Al1 180.00(12) 4_665 16_445
Gd3 Ru2 Al1 95.56(3) . 13_655
Gd3 Ru2 Al1 84.44(3) 13 13_655
Gd2 Ru2 Al1 95.56(3) . 13_655
Gd2 Ru2 Al1 84.44(3) 13 13_655
Gd3 Ru2 Al1 95.56(3) 14_556 13_655
Gd3 Ru2 Al1 84.44(3) 2_554 13_655
Al1 Ru2 Al1 60.927(11) 4_665 13_655
Al1 Ru2 Al1 119.073(11) 16_445 13_655
Gd3 Ru2 Al1 95.56(3) . 15_565
Gd3 Ru2 Al1 84.44(3) 13 15_565
Gd2 Ru2 Al1 95.56(3) . 15_565
Gd2 Ru2 Al1 84.44(3) 13 15_565
Gd3 Ru2 Al1 95.56(3) 14_556 15_565
Gd3 Ru2 Al1 84.44(3) 2_554 15_565
Al1 Ru2 Al1 60.927(11) 4_665 15_565
Al1 Ru2 Al1 119.073(11) 16_445 15_565
Al1 Ru2 Al1 119.073(11) 13_655 15_565
Gd3 Ru2 Al1 84.44(3) . 3_545
Gd3 Ru2 Al1 95.56(3) 13 3_545
Gd2 Ru2 Al1 84.44(3) . 3_545
Gd2 Ru2 Al1 95.56(3) 13 3_545
Gd3 Ru2 Al1 84.44(3) 14_556 3_545
Gd3 Ru2 Al1 95.56(3) 2_554 3_545
Al1 Ru2 Al1 119.073(11) 4_665 3_545
Al1 Ru2 Al1 60.927(11) 16_445 3_545
Al1 Ru2 Al1 60.927(11) 13_655 3_545
Al1 Ru2 Al1 180.00(7) 15_565 3_545
Gd3 Ru2 Al1 84.44(3) . 1_455
Gd3 Ru2 Al1 95.56(3) 13 1_455
Gd2 Ru2 Al1 84.44(3) . 1_455
Gd2 Ru2 Al1 95.56(3) 13 1_455
Gd3 Ru2 Al1 84.44(3) 14_556 1_455
Gd3 Ru2 Al1 95.56(3) 2_554 1_455
Al1 Ru2 Al1 119.073(11) 4_665 1_455
Al1 Ru2 Al1 60.927(11) 16_445 1_455
Al1 Ru2 Al1 180.00(7) 13_655 1_455
Al1 Ru2 Al1 60.927(11) 15_565 1_455
Al1 Ru2 Al1 119.073(11) 3_545 1_455
Ru2 Al1 Al5 147.92(7) 1_655 1_554
Ru2 Al1 Ru1 119.40(3) 1_655 3_655
Al5 Al1 Ru1 60.49(3) 1_554 3_655
Ru2 Al1 Ru1 119.40(3) 1_655 16_655
Al5 Al1 Ru1 60.49(3) 1_554 16_655
Ru1 Al1 Ru1 118.45(5) 3_655 16_655
Ru2 Al1 Al1 59.537(6) 1_655 15_665
Al5 Al1 Al1 110.72(5) 1_554 15_665
Ru1 Al1 Al1 163.48(10) 3_655 15_665
Ru1 Al1 Al1 59.87(3) 16_655 15_665
Ru2 Al1 Al1 59.537(6) 1_655 16_545
Al5 Al1 Al1 110.72(5) 1_554 16_545
Ru1 Al1 Al1 59.87(3) 3_655 16_545
Ru1 Al1 Al1 163.48(10) 16_655 16_545
Al1 Al1 Al1 116.44(4) 15_665 16_545
Ru2 Al1 Al3 94.36(5) 1_655 9
Al5 Al1 Al3 108.82(5) 1_554 9
Ru1 Al1 Al3 130.72(6) 3_655 9
Ru1 Al1 Al3 58.87(3) 16_655 9
Al1 Al1 Al3 64.15(5) 15_665 9
Al1 Al1 Al3 136.14(8) 16_545 9
Ru2 Al1 Al3 94.36(5) 1_655 4
Al5 Al1 Al3 108.82(5) 1_554 4
Ru1 Al1 Al3 58.87(3) 3_655 4
Ru1 Al1 Al3 130.72(6) 16_655 4
Al1 Al1 Al3 136.14(8) 15_665 4
Al1 Al1 Al3 64.15(5) 16_545 4
Al3 Al1 Al3 85.77(6) 9 4
Ru2 Al1 Al3 91.23(5) 1_655 19_545
Al5 Al1 Al3 60.90(5) 1_554 19_545
Ru1 Al1 Al3 57.14(3) 3_655 19_545
Ru1 Al1 Al3 105.51(5) 16_655 19_545
Al1 Al1 Al3 106.61(8) 15_665 19_545
Al1 Al1 Al3 58.96(6) 16_545 19_545
Al3 Al1 Al3 164.09(6) 9 19_545
Al3 Al1 Al3 108.67(3) 4 19_545
Ru2 Al1 Al3 91.23(5) 1_655 13_665
Al5 Al1 Al3 60.90(5) 1_554 13_665
Ru1 Al1 Al3 105.51(5) 3_655 13_665
Ru1 Al1 Al3 57.14(3) 16_655 13_665
Al1 Al1 Al3 58.96(6) 15_665 13_665
Al1 Al1 Al3 106.61(8) 16_545 13_665
Al3 Al1 Al3 108.67(3) 9 13_665
Al3 Al1 Al3 164.09(6) 4 13_665
Al3 Al1 Al3 56.25(5) 19_545 13_665
Ru2 Al1 Gd3 37.50(5) 1_655 1_655
Al5 Al1 Gd3 174.57(9) 1_554 1_655
Ru1 Al1 Gd3 118.50(3) 3_655 1_655
Ru1 Al1 Gd3 118.50(3) 16_655 1_655
Al1 Al1 Gd3 71.62(4) 15_665 1_655
Al1 Al1 Gd3 71.62(4) 16_545 1_655
Al3 Al1 Gd3 67.46(5) 9 1_655
Al3 Al1 Gd3 67.46(5) 4 1_655
Al3 Al1 Gd3 123.63(7) 19_545 1_655
Al3 Al1 Gd3 123.63(7) 13_665 1_655
Ru2 Al1 Gd1 146.71(6) 1_655 .
Al5 Al1 Gd1 65.36(4) 1_554 .
Ru1 Al1 Gd1 70.65(3) 3_655 .
Ru1 Al1 Gd1 70.65(3) 16_655 .
Al1 Al1 Gd1 120.14(5) 15_665 .
Al1 Al1 Gd1 120.14(5) 16_545 .
Al3 Al1 Gd1 62.38(4) 9 .
Al3 Al1 Gd1 62.38(4) 4 .
Al3 Al1 Gd1 117.77(5) 19_545 .
Al3 Al1 Gd1 117.77(5) 13_665 .
Gd3 Al1 Gd1 109.21(7) 1_655 .
Ru1 Al2 Ru1 168.77(6) 3_665 4_565
Ru1 Al2 Al5 61.05(3) 3_665 1_564
Ru1 Al2 Al5 129.18(5) 4_565 1_564
Ru1 Al2 Al5 129.18(5) 3_665 13_666
Ru1 Al2 Al5 61.05(3) 4_565 13_666
Al5 Al2 Al5 82.06(6) 1_564 13_666
Ru1 Al2 Al4 59.45(3) 3_665 15_565
Ru1 Al2 Al4 116.96(3) 4_565 15_565
Al5 Al2 Al4 69.96(4) 1_564 15_565
Al5 Al2 Al4 139.97(5) 13_666 15_565
Ru1 Al2 Al4 116.96(3) 3_665 8_665
Ru1 Al2 Al4 59.45(3) 4_565 8_665
Al5 Al2 Al4 139.97(5) 1_564 8_665
Al5 Al2 Al4 69.96(4) 13_666 8_665
Al4 Al2 Al4 147.42(8) 15_565 8_665
Ru1 Al2 Al4 57.04(2) 3_665 9
Ru1 Al2 Al4 118.24(3) 4_565 9
Al5 Al2 Al4 104.67(4) 1_564 9
Al5 Al2 Al4 107.08(4) 13_666 9
Al4 Al2 Al4 107.33(3) 15_565 9
Al4 Al2 Al4 59.92(5) 8_665 9
Ru1 Al2 Al4 118.24(3) 3_665 16
Ru1 Al2 Al4 57.04(2) 4_565 16
Al5 Al2 Al4 107.08(4) 1_564 16
Al5 Al2 Al4 104.67(4) 13_666 16
Al4 Al2 Al4 59.92(5) 15_565 16
Al4 Al2 Al4 107.33(3) 8_665 16
Al4 Al2 Al4 137.50(7) 9 16
Ru1 Al2 Al2 114.38(3) 3_665 3_665
Ru1 Al2 Al2 54.38(3) 4_565 3_665
Al5 Al2 Al2 159.00(3) 1_564 3_665
Al5 Al2 Al2 111.90(3) 13_666 3_665
Al4 Al2 Al2 89.92(4) 15_565 3_665
Al4 Al2 Al2 61.02(4) 8_665 3_665
Al4 Al2 Al2 86.66(4) 9 3_665
Al4 Al2 Al2 55.29(3) 16 3_665
Ru1 Al2 Al2 54.38(3) 3_665 4_565
Ru1 Al2 Al2 114.38(3) 4_565 4_565
Al5 Al2 Al2 111.90(3) 1_564 4_565
Al5 Al2 Al2 159.00(3) 13_666 4_565
Al4 Al2 Al2 61.02(4) 15_565 4_565
Al4 Al2 Al2 89.92(4) 8_665 4_565
Al4 Al2 Al2 55.29(3) 9 4_565
Al4 Al2 Al2 86.66(4) 16 4_565
Al2 Al2 Al2 60.0 3_665 4_565
Ru1 Al2 Gd1 69.307(14) 3_665 1_565
Ru1 Al2 Gd1 118.21(3) 4_565 1_565
Al5 Al2 Gd1 62.51(4) 1_564 1_565
Al5 Al2 Gd1 62.75(4) 13_666 1_565
Al4 Al2 Gd1 122.06(3) 15_565 1_565
Al4 Al2 Gd1 79.11(3) 8_665 1_565
Al4 Al2 Gd1 58.82(3) 9 1_565
Al4 Al2 Gd1 163.64(5) 16 1_565
Al2 Al2 Gd1 137.330(15) 3_665 1_565
Al2 Al2 Gd1 108.680(17) 4_565 1_565
Ru1 Al2 Gd1 118.21(3) 3_665 13_665
Ru1 Al2 Gd1 69.307(14) 4_565 13_665
Al5 Al2 Gd1 62.75(4) 1_564 13_665
Al5 Al2 Gd1 62.51(4) 13_666 13_665
Al4 Al2 Gd1 79.11(3) 15_565 13_665
Al4 Al2 Gd1 122.06(3) 8_665 13_665
Al4 Al2 Gd1 163.64(5) 9 13_665
Al4 Al2 Gd1 58.82(3) 16 13_665
Al2 Al2 Gd1 108.680(17) 3_665 13_665
Al2 Al2 Gd1 137.330(15) 4_565 13_665
Gd1 Al2 Gd1 104.90(4) 1_565 13_665
Ru1 Al3 Ru1 116.75(5) 4_565 17_566
Ru1 Al3 Al4 58.85(3) 4_565 8_665
Ru1 Al3 Al4 58.85(3) 17_566 8_665
Ru1 Al3 Al3 110.60(3) 4_565 7_675
Ru1 Al3 Al3 110.60(3) 17_566 7_675
Al4 Al3 Al3 122.72(4) 8_665 7_675
Ru1 Al3 Al1 59.20(3) 4_565 3
Ru1 Al3 Al1 137.38(6) 17_566 3
Al4 Al3 Al1 108.45(5) 8_665 3
Al3 Al3 Al1 109.62(4) 7_675 3
Ru1 Al3 Al1 137.38(6) 4_565 18_556
Ru1 Al3 Al1 59.20(3) 17_566 18_556
Al4 Al3 Al1 108.45(5) 8_665 18_556
Al3 Al3 Al1 109.62(4) 7_675 18_556
Al1 Al3 Al1 94.23(6) 3 18_556
Ru1 Al3 Al5 106.93(5) 4_565 2_664
Ru1 Al3 Al5 58.57(3) 17_566 2_664
Al4 Al3 Al5 69.15(4) 8_665 2_664
Al3 Al3 Al5 61.08(3) 7_675 2_664
Al1 Al3 Al5 161.15(5) 3 2_664
Al1 Al3 Al5 104.31(4) 18_556 2_664
Ru1 Al3 Al5 58.57(3) 4_565 13_666
Ru1 Al3 Al5 106.93(5) 17_566 13_666
Al4 Al3 Al5 69.15(4) 8_665 13_666
Al3 Al3 Al5 61.08(3) 7_675 13_666
Al1 Al3 Al5 104.31(4) 3 13_666
Al1 Al3 Al5 161.15(5) 18_556 13_666
Al5 Al3 Al5 57.00(7) 2_664 13_666
Ru1 Al3 Al1 162.33(6) 4_565 2_665
Ru1 Al3 Al1 57.45(2) 17_566 2_665
Al4 Al3 Al1 110.16(4) 8_665 2_665
Al3 Al3 Al1 61.88(3) 7_675 2_665
Al1 Al3 Al1 137.44(7) 3 2_665
Al1 Al3 Al1 56.88(4) 18_556 2_665
Al5 Al3 Al1 55.44(4) 2_664 2_665
Al5 Al3 Al1 105.55(5) 13_666 2_665
Ru1 Al3 Al1 57.45(2) 4_565 13_665
Ru1 Al3 Al1 162.33(6) 17_566 13_665
Al4 Al3 Al1 110.16(4) 8_665 13_665
Al3 Al3 Al1 61.88(3) 7_675 13_665
Al1 Al3 Al1 56.88(4) 3 13_665
Al1 Al3 Al1 137.44(7) 18_556 13_665
Al5 Al3 Al1 105.55(5) 2_664 13_665
Al5 Al3 Al1 55.44(4) 13_666 13_665
Al1 Al3 Al1 122.19(6) 2_665 13_665
Ru1 Al3 Gd1 72.41(3) 4_565 3
Ru1 Al3 Gd1 72.41(3) 17_566 3
Al4 Al3 Gd1 64.23(4) 8_665 3
Al3 Al3 Gd1 173.05(3) 7_675 3
Al1 Al3 Gd1 66.11(4) 3 3
Al1 Al3 Gd1 66.11(4) 18_556 3
Al5 Al3 Gd1 124.66(4) 2_664 3
Al5 Al3 Gd1 124.66(4) 13_666 3
Al1 Al3 Gd1 117.07(3) 2_665 3
Al1 Al3 Gd1 117.07(3) 13_665 3
Ru1 Al3 Gd2 120.03(3) 4_565 1_565
Ru1 Al3 Gd2 120.03(3) 17_566 1_565
Al4 Al3 Gd2 172.07(6) 8_665 1_565
Al3 Al3 Gd2 65.20(2) 7_675 1_565
Al1 Al3 Gd2 66.64(4) 3 1_565
Al1 Al3 Gd2 66.64(4) 18_556 1_565
Al5 Al3 Gd2 117.60(4) 2_664 1_565
Al5 Al3 Gd2 117.60(4) 13_666 1_565
Al1 Al3 Gd2 72.86(4) 2_665 1_565
Al1 Al3 Gd2 72.86(4) 13_665 1_565
Gd1 Al3 Gd2 107.85(4) 3 1_565
Ru1 Al4 Ru1 119.19(5) 2_665 13_665
Ru1 Al4 Al3 60.09(3) 2_665 8_655
Ru1 Al4 Al3 60.09(3) 13_665 8_655
Ru1 Al4 Al2 152.33(6) 2_665 16_655
Ru1 Al4 Al2 56.972(11) 13_665 16_655
Al3 Al4 Al2 104.76(4) 8_655 16_655
Ru1 Al4 Al2 56.972(11) 2_665 5_655
Ru1 Al4 Al2 152.33(6) 13_665 5_655
Al3 Al4 Al2 104.76(4) 8_655 5_655
Al2 Al4 Al2 112.08(6) 16_655 5_655
Ru1 Al4 Al4 118.95(3) 2_665 3_655
Ru1 Al4 Al4 118.95(3) 13_665 3_655
Al3 Al4 Al4 153.13(9) 8_655 3_655
Al2 Al4 Al4 63.13(4) 16_655 3_655
Al2 Al4 Al4 63.13(4) 5_655 3_655
Ru1 Al4 Al4 111.72(4) 2_665 4_665
Ru1 Al4 Al4 111.72(4) 13_665 4_665
Al3 Al4 Al4 146.87(9) 8_655 4_665
Al2 Al4 Al4 93.34(4) 16_655 4_665
Al2 Al4 Al4 93.34(4) 5_655 4_665
Al4 Al4 Al4 60.0 3_655 4_665
Ru1 Al4 Al2 54.767(14) 2_665 6
Ru1 Al4 Al2 140.13(6) 13_665 6
Al3 Al4 Al2 106.75(4) 8_655 6
Al2 Al4 Al2 148.17(6) 16_655 6
Al2 Al4 Al2 63.69(5) 5_655 6
Al4 Al4 Al2 89.68(4) 3_655 6
Al4 Al4 Al2 56.95(3) 4_665 6
Ru1 Al4 Al2 140.13(6) 2_665 15
Ru1 Al4 Al2 54.767(14) 13_665 15
Al3 Al4 Al2 106.75(4) 8_655 15
Al2 Al4 Al2 63.69(5) 16_655 15
Al2 Al4 Al2 148.17(6) 5_655 15
Al4 Al4 Al2 89.68(4) 3_655 15
Al4 Al4 Al2 56.95(3) 4_665 15
Al2 Al4 Al2 102.41(5) 6 15
Ru1 Al4 Gd1 72.94(3) 2_665 3_655
Ru1 Al4 Gd1 72.94(3) 13_665 3_655
Al3 Al4 Gd1 64.46(4) 8_655 3_655
Al2 Al4 Gd1 123.95(3) 16_655 3_655
Al2 Al4 Gd1 123.95(3) 5_655 3_655
Al4 Al4 Gd1 142.41(7) 3_655 3_655
Al4 Al4 Gd1 82.41(7) 4_665 3_655
Al2 Al4 Gd1 67.81(4) 6 3_655
Al2 Al4 Gd1 67.81(4) 15 3_655
Al1 Al5 Ru1 60.18(3) 1_556 3_656
Al1 Al5 Ru1 60.18(3) 1_556 16_656
Ru1 Al5 Ru1 117.87(5) 3_656 16_656
Al1 Al5 Al5 116.52(5) 1_556 14_557
Ru1 Al5 Al5 110.22(3) 3_656 14_557
Ru1 Al5 Al5 110.22(3) 16_656 14_557
Al1 Al5 Al2 110.43(5) 1_556 1_546
Ru1 Al5 Al2 56.67(2) 3_656 1_546
Ru1 Al5 Al2 137.98(6) 16_656 1_546
Al5 Al5 Al2 109.98(3) 14_557 1_546
Al1 Al5 Al2 110.43(5) 1_556 13_666
Ru1 Al5 Al2 137.98(6) 3_656 13_666
Ru1 Al5 Al2 56.67(2) 16_656 13_666
Al5 Al5 Al2 109.98(3) 14_557 13_666
Al2 Al5 Al2 97.94(6) 1_546 13_666
Al1 Al5 Al3 63.67(4) 1_556 19_546
Ru1 Al5 Al3 57.96(3) 3_656 19_546
Ru1 Al5 Al3 107.33(5) 16_656 19_546
Al5 Al5 Al3 61.50(3) 14_557 19_546
Al2 Al5 Al3 102.10(3) 1_546 19_546
Al2 Al5 Al3 159.91(5) 13_666 19_546
Al1 Al5 Al3 63.67(4) 1_556 13_666
Ru1 Al5 Al3 107.33(5) 3_656 13_666
Ru1 Al5 Al3 57.96(3) 16_656 13_666
Al5 Al5 Al3 61.50(3) 14_557 13_666
Al2 Al5 Al3 159.91(5) 1_546 13_666
Al2 Al5 Al3 102.10(3) 13_666 13_666
Al3 Al5 Al3 57.83(6) 19_546 13_666
Al1 Al5 Gd1 65.76(5) 1_556 1_556
Ru1 Al5 Gd1 70.73(3) 3_656 1_556
Ru1 Al5 Gd1 70.73(3) 16_656 1_556
Al5 Al5 Gd1 177.72(2) 14_557 1_556
Al2 Al5 Gd1 68.68(3) 1_546 1_556
Al2 Al5 Gd1 68.67(3) 13_666 1_556
Al3 Al5 Gd1 120.40(4) 19_546 1_556
Al3 Al5 Gd1 120.40(4) 13_666 1_556
Al1 Al5 Gd1 178.20(7) 1_556 13_656
Ru1 Al5 Gd1 119.51(3) 3_656 13_656
Ru1 Al5 Gd1 119.51(3) 16_656 13_656
Al5 Al5 Gd1 65.28(3) 14_557 13_656
Al2 Al5 Gd1 68.51(3) 1_546 13_656
Al2 Al5 Gd1 68.51(3) 13_666 13_656
Al3 Al5 Gd1 117.84(5) 19_546 13_656
Al3 Al5 Gd1 117.84(5) 13_666 13_656
Gd1 Al5 Gd1 112.44(4) 1_556 13_656

loop_
_geom_bond_atom_site_label_1
_geom_bond_atom_site_label_2
_geom_bond_distance
_geom_bond_site_symmetry_2
Gd1 Al4 3.0976(15) 9_545
Gd1 Al4 3.0976(15) 4_665
Gd1 Al3 3.1037(14) 4
Gd1 Al3 3.1037(14) 9
Gd1 Al5 3.1925(16) 14_557
Gd1 Al5 3.1925(16) 1_554
Gd1 Al1 3.2026(15) 14_556
Gd1 Al1 3.2026(15) .
Gd1 Al5 3.2029(14) 13_656
Gd1 Al5 3.2029(14) 2_654
Gd1 Al2 3.3524(9) 1_545
Gd1 Al2 3.3524(9) 14_546
Gd2 Gd3 0.368(3) 14_556
Gd2 Ru2 2.2648(3) 2
Gd2 Ru2 2.2648(3) .
Gd2 Al3 3.2363(14) 7_665
Gd2 Al3 3.2363(14) 3_665
Gd2 Al3 3.2363(14) 9_455
Gd2 Al3 3.2363(14) 1_545
Gd2 Al3 3.2363(14) 8_545
Gd2 Al3 3.2363(14) 4_455
Gd2 Al1 3.3098(14) 17_666
Gd2 Al1 3.3098(14) 3_545
Gd2 Al1 3.3098(14) 1_455
Gd3 Gd3 0.737(6) 14_556
Gd3 Ru2 1.896(3) .
Gd3 Ru2 2.633(3) 2
Gd3 Al1 3.100(2) 4_665
Gd3 Al1 3.100(2) 3_545
Gd3 Al1 3.100(2) 1_455
Gd3 Al3 3.2572(14) 7_665
Gd3 Al3 3.2572(14) 3_665
Gd3 Al3 3.2572(14) 9_455
Gd3 Al3 3.2572(14) 1_545
Gd3 Al3 3.2572(14) 8_545
Gd3 Al3 3.2572(14) 4_455
Ru1 Al2 2.5564(13) 4_565
Ru1 Al2 2.5564(13) 3_665
Ru1 Al4 2.6259(7) 7_565
Ru1 Al4 2.6259(7) 13_665
Ru1 Al3 2.6597(7) 20_565
Ru1 Al3 2.6597(7) 3_665
Ru1 Al1 2.6690(8) 4_665
Ru1 Al1 2.6690(8) 15_565
Ru1 Al5 2.6772(8) 4_664
Ru1 Al5 2.6772(8) 15_566
Ru1 Gd1 3.4230(5) 4_665
Ru1 Gd1 3.4230(5) 15_565
Ru2 Gd3 1.896(3) 13
Ru2 Gd2 2.2648(3) 13
Ru2 Gd3 2.633(3) 14_556
Ru2 Gd3 2.633(3) 2_554
Ru2 Al1 2.6429(13) 4_665
Ru2 Al1 2.6429(13) 16_445
Ru2 Al1 2.6429(13) 13_655
Ru2 Al1 2.6429(13) 15_565
Ru2 Al1 2.6429(13) 3_545
Ru2 Al1 2.6429(13) 1_455
Al1 Ru2 2.6429(13) 1_655
Al1 Al5 2.6457(19) 1_554
Al1 Ru1 2.6690(8) 3_655
Al1 Ru1 2.6690(8) 16_655
Al1 Al1 2.6798(15) 15_665
Al1 Al1 2.6799(14) 16_545
Al1 Al3 2.7415(15) 9
Al1 Al3 2.7415(15) 4
Al1 Al3 2.8794(15) 19_545
Al1 Al3 2.8794(15) 13_665
Al1 Gd3 3.100(2) 1_655
Al2 Ru1 2.5564(13) 3_665
Al2 Ru1 2.5564(13) 4_565
Al2 Al5 2.7083(14) 1_564
Al2 Al5 2.7083(14) 13_666
Al2 Al4 2.7305(9) 15_565
Al2 Al4 2.7305(9) 8_665
Al2 Al4 2.9058(11) 9
Al2 Al4 2.9058(11) 16
Al2 Al2 2.977(2) 3_665
Al2 Al2 2.977(2) 4_565
Al2 Gd1 3.3524(9) 1_565
Al2 Gd1 3.3524(9) 13_665
Al3 Ru1 2.6597(7) 4_565
Al3 Ru1 2.6597(7) 17_566
Al3 Al4 2.6851(19) 8_665
Al3 Al3 2.715(3) 7_675
Al3 Al1 2.7415(15) 3
Al3 Al1 2.7415(15) 18_556
Al3 Al5 2.8071(18) 2_664
Al3 Al5 2.8071(18) 13_666
Al3 Al1 2.8794(15) 2_665
Al3 Al1 2.8794(15) 13_665
Al3 Gd1 3.1037(14) 3
Al3 Gd2 3.2363(14) 1_565
Al4 Ru1 2.6259(7) 2_665
Al4 Ru1 2.6259(7) 13_665
Al4 Al3 2.6851(19) 8_655
Al4 Al2 2.7305(9) 16_655
Al4 Al2 2.7305(9) 5_655
Al4 Al4 2.819(2) 3_655
Al4 Al4 2.819(2) 4_665
Al4 Al2 2.9058(11) 6
Al4 Al2 2.9058(11) 15
Al4 Gd1 3.0976(15) 3_655
Al5 Al1 2.6457(19) 1_556
Al5 Ru1 2.6772(8) 3_656
Al5 Ru1 2.6772(8) 16_656
Al5 Al5 2.679(3) 14_557
Al5 Al2 2.7083(14) 1_546
Al5 Al2 2.7083(14) 13_666
Al5 Al3 2.8071(17) 19_546
Al5 Al3 2.8071(18) 13_666
Al5 Gd1 3.1925(16) 1_556
Al5 Gd1 3.2029(14) 13_656
